data_4510925
loop_
_publ_author_name
'Mukherjee, Arijit'
'Grobelny, Pawel'
'Thakur, Tejender S.'
'Desiraju, Gautam R.'

_publ_section_title
;
 Polymorphs, Pseudopolymorphs, and Co-Crystals of Orcinol: Exploring the
 Structural Landscape with High Throughput Crystallography
;
_journal_issue 6
_journal_name_full 'Crystal Growth &amp; Design'
_journal_page_first 2637
_journal_paper_doi 10.1021/cg200361x
_journal_volume 11
_journal_year 2011
_chemical_compound_source 'see text'
_chemical_formula_moiety 'C7 H8 O2'
_chemical_formula_sum 'C7 H8 O2'
_chemical_formula_weight 124.13
_chemical_name_common 'Orcinol form II'
_chemical_name_systematic ?
_space_group_IT_number 19
_symmetry_cell_setting orthorhombic
_symmetry_Int_Tables_number 19
_symmetry_space_group_name_Hall 'P 2ac 2ab'
_symmetry_space_group_name_H-M 'P 21 21 21'
_atom_sites_solution_hydrogens geom
_atom_sites_solution_primary direct
_atom_sites_solution_secondary difmap
_cell_angle_alpha 90
_cell_angle_beta 90
_cell_angle_gamma 90
_cell_formula_units_Z 32
_cell_length_a 13.784(14)
_cell_length_b 16.174(17)
_cell_length_c 24.55(2)
_cell_measurement_reflns_used 10303
_cell_measurement_temperature 150(2)
_cell_measurement_theta_max 27.5
_cell_measurement_theta_min 1.7
_cell_volume 5473(9)
_computing_cell_refinement
;
CrystalClear-SM Expert 2.0 rc14 (Rigaku, 2009)
;
_computing_data_collection
;
CrystalClear-SM Expert 2.0 rc14 (Rigaku, 2009)
;
_computing_data_reduction
;
CrystalClear-SM Expert 2.0 rc14 (Rigaku, 2009)
;
_computing_publication_material 'PLATON (Spek, 2003)'
_computing_structure_refinement 'SHELXL-97 (Sheldrick, 1997)'
_diffrn_ambient_temperature 150
_diffrn_detector CCD
_diffrn_detector_area_resol_mean 13.6612
_diffrn_measured_fraction_theta_full 0.999
_diffrn_measured_fraction_theta_max 0.999
_diffrn_measurement_details
;
scan:
    Number of images: 180
               Slice: -60.0000 - 120.0000
         Image width: 1.0000
            Exp time: 16.0000
       Rotation axis: Omega
               Omega: 0.0000
                 Chi: 54.0000
                 Phi: 0.0000
                 XTD: 49.5095
              2theta: 29.6585
scan:
    Number of images: 180
               Slice: -60.0000 - 120.0000
         Image width: 1.0000
            Exp time: 16.0000
       Rotation axis: Omega
               Omega: 0.0000
                 Chi: 54.0000
                 Phi: 120.0000
                 XTD: 49.5095
              2theta: 29.6585
scan:
    Number of images: 180
               Slice: -60.0000 - 120.0000
         Image width: 1.0000
            Exp time: 16.0000
       Rotation axis: Omega
               Omega: 0.0000
                 Chi: 54.0000
                 Phi: 240.0000
                 XTD: 49.5095
              2theta: 29.6585

;
_diffrn_measurement_device
;
XtaLABmini: Fixed Chi 2 circle
;
_diffrn_measurement_device_type
;
Rigaku Mercury375R (2x2 bin mode)
;
_diffrn_measurement_method 'profile data from \w-scans'
_diffrn_measurement_specimen_support Fiber
_diffrn_orient_matrix_type d*Trek
_diffrn_orient_matrix_UB_11 -0.068260
_diffrn_orient_matrix_UB_12 0.018772
_diffrn_orient_matrix_UB_13 0.015856
_diffrn_orient_matrix_UB_21 0.003694
_diffrn_orient_matrix_UB_22 0.047110
_diffrn_orient_matrix_UB_23 -0.039873
_diffrn_orient_matrix_UB_31 -0.013580
_diffrn_orient_matrix_UB_32 -0.024182
_diffrn_orient_matrix_UB_33 -0.029829
_diffrn_radiation_monochromator 'Graphite Monochromator'
_diffrn_radiation_probe x-ray
_diffrn_radiation_type MoK\a
_diffrn_radiation_wavelength 0.71075
_diffrn_reflns_av_R_equivalents 0.1365
_diffrn_reflns_av_sigmaI/netI 0.0699
_diffrn_reflns_limit_h_max 17
_diffrn_reflns_limit_h_min -17
_diffrn_reflns_limit_k_max 20
_diffrn_reflns_limit_k_min -21
_diffrn_reflns_limit_l_max 31
_diffrn_reflns_limit_l_min -31
_diffrn_reflns_number 51322
_diffrn_reflns_reduction_process
;
;
_diffrn_reflns_theta_full 27.53
_diffrn_reflns_theta_max 27.53
_diffrn_reflns_theta_min 1.51
_diffrn_source 'Sealed Tube'
_diffrn_source_current 12.0
_diffrn_source_power 0.6
_diffrn_source_voltage 50.0
_exptl_absorpt_coefficient_mu 0.088
_exptl_absorpt_correction_T_max 0.983
_exptl_absorpt_correction_T_min 0.970
_exptl_absorpt_correction_type multi-scan
_exptl_absorpt_process_details 'Jacobson, R. (1998) Private communication'
_exptl_crystal_colour Colorless
_exptl_crystal_density_diffrn 1.205
_exptl_crystal_density_method 'Not Measured'
_exptl_crystal_description Block
_exptl_crystal_F_000 2112
_exptl_crystal_size_max 0.350
_exptl_crystal_size_mid 0.300
_exptl_crystal_size_min 0.200
_refine_diff_density_max 0.322
_refine_diff_density_min -0.350
_refine_diff_density_rms 0.108
_refine_ls_extinction_method none
_refine_ls_goodness_of_fit_ref 1.233
_refine_ls_hydrogen_treatment constr
_refine_ls_matrix_type full
_refine_ls_number_parameters 674
_refine_ls_number_reflns 6914
_refine_ls_number_restraints 0
_refine_ls_restrained_S_all 1.233
_refine_ls_R_factor_all 0.1100
_refine_ls_R_factor_gt 0.0927
_refine_ls_shift/su_max 0.004
_refine_ls_shift/su_mean 0.000
_refine_ls_structure_factor_coef Fsqd
_refine_ls_weighting_details 'calc w=1/[\s^2^(Fo^2^)+(0.1055P)^2^+1.2543P] where P=(Fo^2^+2Fc^2^)/3'
_refine_ls_weighting_scheme calc
_refine_ls_wR_factor_gt 0.2247
_refine_ls_wR_factor_ref 0.2428
_reflns_number_gt 5788
_reflns_number_total 6914
_reflns_threshold_expression I>2\s(I)
_cod_data_source_file 818143.cif
_cod_data_source_block datam
_cod_depositor_comments
;
The following automatic conversions were performed:

'_symmetry_cell_setting' value 'Orthorhombic' changed to
'orthorhombic' according to
/usr/data/users/saulius/automatic-downloads/retrospective/ACS/lib/dictionaries/cif_core.dic
dictionary named 'cif_core.dic' version 2.4.2 from
2011-04-26.

'_exptl_absorpt_correction_type' value 'Multi-scan'
changed to 'multi-scan' according to
/usr/data/users/saulius/automatic-downloads/retrospective/ACS/lib/dictionaries/cif_core.dic
dictionary named 'cif_core.dic' version 2.4.2 from 2011-04-26.

Automatic conversion script
Id: cif_fix_values 2281 2013-09-26 08:29:07Z andrius 
;
_cod_database_code 4510925

loop_
_symmetry_equiv_pos_site_id
_symmetry_equiv_pos_as_xyz
1 x,y,z
2 1/2-x,-y,1/2+z
3 1/2+x,1/2-y,-z
4 -x,1/2+y,1/2-z

loop_
_atom_site_aniso_label
_atom_site_aniso_U_11
_atom_site_aniso_U_22
_atom_site_aniso_U_33
_atom_site_aniso_U_23
_atom_site_aniso_U_13
_atom_site_aniso_U_12
O1 0.058(2) 0.043(2) 0.036(2) 0.0123(16) -0.0160(18) -0.011(2)
O2 0.065(3) 0.040(2) 0.0325(18) 0.0000(16) -0.0139(18) -0.010(2)
C1 0.052(3) 0.035(3) 0.032(3) 0.003(2) -0.004(2) -0.005(3)
C2 0.045(3) 0.032(2) 0.032(2) 0.0016(19) -0.006(2) -0.004(2)
C3 0.052(3) 0.036(3) 0.029(2) 0.005(2) -0.006(2) 0.004(3)
C4 0.062(4) 0.040(3) 0.042(3) -0.002(2) -0.013(3) -0.014(3)
C5 0.064(4) 0.038(3) 0.046(3) 0.009(2) -0.005(3) -0.019(3)
C6 0.060(4) 0.037(3) 0.034(3) 0.013(2) -0.009(2) -0.008(3)
C7 0.122(7) 0.075(5) 0.065(5) 0.038(4) -0.023(5) -0.057(5)
O3 0.070(3) 0.039(2) 0.046(2) 0.0048(17) -0.027(2) -0.006(2)
O4 0.068(3) 0.0322(18) 0.0329(18) -0.0030(15) -0.0166(18) 0.0032(19)
C8 0.048(3) 0.044(3) 0.032(3) -0.001(2) -0.010(2) 0.001(3)
C9 0.045(3) 0.036(3) 0.027(2) 0.0002(19) -0.002(2) -0.003(2)
C10 0.039(3) 0.037(3) 0.026(2) -0.0057(19) -0.004(2) -0.004(2)
C11 0.044(3) 0.033(3) 0.037(3) 0.003(2) -0.008(2) -0.002(2)
C12 0.051(4) 0.034(3) 0.055(4) -0.002(2) -0.010(3) 0.001(3)
C13 0.049(3) 0.043(3) 0.054(3) -0.006(3) -0.019(3) -0.006(3)
C14 0.095(6) 0.039(3) 0.071(4) 0.001(3) -0.023(4) -0.003(4)
O5 0.069(3) 0.038(2) 0.035(2) -0.0009(15) 0.0136(18) 0.001(2)
O6O 0.073(3) 0.0359(19) 0.0279(18) -0.0004(14) 0.0150(17) 0.004(2)
C15 0.051(3) 0.034(3) 0.028(2) -0.0065(19) 0.005(2) -0.009(2)
C16 0.051(3) 0.032(2) 0.027(2) -0.0013(19) 0.000(2) 0.000(2)
C17 0.047(3) 0.031(2) 0.024(2) -0.0038(18) 0.006(2) -0.004(2)
C18 0.044(3) 0.038(3) 0.037(3) -0.002(2) 0.005(2) 0.003(2)
C19 0.046(3) 0.041(3) 0.038(3) 0.002(2) 0.001(2) -0.001(3)
C20 0.054(3) 0.041(3) 0.028(2) 0.002(2) 0.000(2) -0.008(3)
C21 0.077(5) 0.055(4) 0.055(4) 0.013(3) 0.018(3) 0.019(4)
O7 0.084(3) 0.044(2) 0.042(2) 0.0027(18) 0.027(2) 0.007(2)
O8 0.077(3) 0.0348(19) 0.035(2) 0.0034(15) 0.0194(19) 0.001(2)
C22 0.044(3) 0.042(3) 0.040(3) 0.002(2) 0.011(2) 0.003(3)
C23 0.043(3) 0.036(3) 0.029(2) 0.0011(19) 0.001(2) 0.000(2)
C24 0.039(3) 0.039(3) 0.028(2) 0.0028(19) 0.004(2) -0.003(2)
C25 0.049(3) 0.031(3) 0.040(3) 0.000(2) 0.011(2) 0.000(2)
C26 0.051(3) 0.032(3) 0.049(3) 0.001(2) 0.010(3) 0.002(3)
C27 0.065(4) 0.040(3) 0.045(3) 0.007(2) 0.022(3) 0.002(3)
C28 0.097(6) 0.034(3) 0.063(4) -0.001(3) 0.028(4) 0.002(4)
O9 0.067(3) 0.048(2) 0.039(2) 0.0014(17) -0.021(2) 0.005(2)
O10 0.070(3) 0.034(2) 0.047(2) -0.0061(16) -0.029(2) 0.009(2)
C29 0.045(3) 0.041(3) 0.035(3) 0.002(2) -0.006(2) -0.001(3)
C30 0.052(4) 0.036(3) 0.060(4) 0.003(3) -0.014(3) 0.011(3)
C31 0.050(3) 0.038(3) 0.054(3) -0.003(2) -0.009(3) 0.008(3)
C32 0.040(3) 0.033(3) 0.045(3) -0.008(2) -0.007(2) 0.001(2)
C33 0.037(3) 0.036(3) 0.040(3) 0.004(2) -0.007(2) 0.001(2)
C34 0.044(3) 0.033(3) 0.033(3) -0.0005(19) -0.004(2) 0.000(2)
C35 0.096(6) 0.055(4) 0.105(6) -0.031(4) -0.044(5) 0.037(4)
O11 0.068(3) 0.0349(19) 0.0343(19) 0.0017(15) -0.0171(18) 0.000(2)
O12 0.060(3) 0.0337(19) 0.0342(19) -0.0029(14) -0.0162(17) -0.0003(19)
C36 0.041(3) 0.031(2) 0.030(2) 0.0023(18) -0.005(2) 0.003(2)
C37 0.041(3) 0.028(2) 0.030(2) 0.0015(18) -0.002(2) 0.000(2)
C38 0.042(3) 0.033(2) 0.027(2) -0.0028(18) -0.009(2) 0.002(2)
C39 0.045(3) 0.037(3) 0.033(2) 0.004(2) -0.001(2) 0.004(2)
C40 0.053(3) 0.028(2) 0.044(3) 0.001(2) -0.008(2) -0.007(3)
C41 0.057(3) 0.033(3) 0.034(3) -0.003(2) -0.012(2) -0.004(3)
C42 0.106(6) 0.033(3) 0.069(4) 0.012(3) -0.031(4) -0.019(4)
O13 0.072(3) 0.0358(19) 0.0291(18) 0.0042(14) 0.0164(18) 0.009(2)
O14 0.076(3) 0.038(2) 0.0264(17) -0.0004(15) 0.0124(18) 0.008(2)
C43 0.046(3) 0.032(2) 0.025(2) -0.0059(18) 0.004(2) -0.001(2)
C44 0.047(3) 0.032(2) 0.027(2) -0.0020(19) 0.002(2) 0.007(2)
C45 0.053(3) 0.036(3) 0.024(2) 0.0004(19) 0.003(2) -0.002(3)
C46 0.044(3) 0.036(3) 0.034(2) -0.002(2) 0.007(2) 0.001(2)
C47 0.054(3) 0.034(3) 0.029(2) 0.0010(19) -0.002(2) 0.001(3)
C48 0.050(3) 0.031(2) 0.027(2) 0.0001(18) 0.002(2) -0.004(2)
C49 0.080(5) 0.046(3) 0.051(3) 0.009(3) 0.007(3) 0.019(4)
O15 0.082(3) 0.040(2) 0.0317(19) 0.0055(16) 0.0182(19) 0.015(2)
O16 0.079(3) 0.0332(19) 0.040(2) 0.0045(16) 0.022(2) 0.005(2)
C50 0.052(3) 0.036(3) 0.028(2) 0.0037(19) 0.004(2) 0.003(3)
C51 0.052(3) 0.033(3) 0.028(2) 0.0011(19) -0.002(2) 0.003(2)
C52 0.049(3) 0.031(2) 0.029(2) 0.0000(19) 0.006(2) -0.004(2)
C53 0.045(3) 0.036(3) 0.046(3) 0.007(2) 0.009(2) -0.001(3)
C54 0.064(4) 0.033(3) 0.061(4) 0.014(3) 0.020(3) 0.007(3)
C55 0.059(4) 0.038(3) 0.054(3) 0.005(2) 0.017(3) 0.012(3)
C56 0.107(7) 0.049(4) 0.132(8) 0.040(5) 0.066(6) 0.037(5)

loop_
_atom_site_label
_atom_site_type_symbol
_atom_site_thermal_displace_type
_atom_site_fract_x
_atom_site_fract_y
_atom_site_fract_z
_atom_site_occupancy
_atom_site_U_iso_or_equiv
_atom_site_calc_flag
_atom_site_refinement_flags
O1 O Uani 0.5087(3) 0.0443(2) 0.84152(15) 1.000 0.0457(12) . .
O2 O Uani 0.7043(3) 0.0973(2) 0.99800(14) 1.000 0.0458(13) . .
C1 C Uani 0.5807(4) 0.0920(3) 0.8663(2) 1.000 0.0397(17) . .
C2 C Uani 0.6032(4) 0.0723(3) 0.9195(2) 1.000 0.0363(14) . .
C3 C Uani 0.6751(4) 0.1172(3) 0.9454(2) 1.000 0.0390(16) . .
C4 C Uani 0.7224(5) 0.1819(4) 0.9190(2) 1.000 0.0480(19) . .
C5 C Uani 0.6987(5) 0.2012(4) 0.8657(2) 1.000 0.0493(19) . .
C6 C Uani 0.6267(4) 0.1562(3) 0.8390(2) 1.000 0.0437(19) . .
C7 C Uani 0.7538(7) 0.2675(5) 0.8354(3) 1.000 0.087(3) . .
O3 O Uani 1.0068(3) 0.0987(2) 0.66932(16) 1.000 0.0517(14) . .
O4 O Uani 0.8329(3) 0.0693(2) 0.50282(15) 1.000 0.0444(13) . .
C8 C Uani 0.9630(4) 0.1329(3) 0.6239(2) 1.000 0.0413(17) . .
C9 C Uani 0.9184(4) 0.0832(3) 0.58512(19) 1.000 0.0360(16) . .
C10 C Uani 0.8774(4) 0.1212(3) 0.53993(19) 1.000 0.0340(16) . .
C11 C Uani 0.8799(4) 0.2055(3) 0.5326(2) 1.000 0.0380(17) . .
C12 C Uani 0.9231(5) 0.2555(3) 0.5731(2) 1.000 0.047(2) . .
C13 C Uani 0.9656(5) 0.2175(4) 0.6182(2) 1.000 0.0487(17) . .
C14 C Uani 0.9259(6) 0.3493(4) 0.5656(3) 1.000 0.068(3) . .
O5 O Uani 0.4557(3) 0.2922(2) 0.75518(15) 1.000 0.0473(14) . .
O6 O Uani 0.2970(3) 0.3070(2) 0.92475(14) 1.000 0.0456(13) . .
C15 C Uani 0.3948(4) 0.3367(3) 0.78941(19) 1.000 0.0377(16) . .
C16 C Uani 0.3783(4) 0.3031(3) 0.84023(19) 1.000 0.0367(14) . .
C17 C Uani 0.3172(4) 0.3456(3) 0.87580(19) 1.000 0.0340(14) . .
C18 C Uani 0.2774(4) 0.4209(3) 0.8610(2) 1.000 0.0397(17) . .
C19 C Uani 0.2966(4) 0.4557(3) 0.8101(2) 1.000 0.0417(17) . .
C20 C Uani 0.3556(4) 0.4118(3) 0.7735(2) 1.000 0.0410(16) . .
C21 C Uani 0.2567(6) 0.5396(4) 0.7940(3) 1.000 0.062(3) . .
O7 O Uani 0.5041(4) 0.3751(3) 0.66280(16) 1.000 0.0567(14) . .
O8 O Uani 0.6530(4) 0.3850(2) 0.48584(14) 1.000 0.0489(14) . .
C22 C Uani 0.5464(4) 0.3368(4) 0.6178(2) 1.000 0.0420(17) . .
C23 C Uani 0.5774(4) 0.3840(3) 0.57403(19) 1.000 0.0360(16) . .
C24 C Uani 0.6192(4) 0.3418(3) 0.53005(19) 1.000 0.0353(16) . .
C25 C Uani 0.6252(4) 0.2562(3) 0.5290(2) 1.000 0.0400(17) . .
C26 C Uani 0.5938(4) 0.2104(3) 0.5732(2) 1.000 0.0440(17) . .
C27 C Uani 0.5538(5) 0.2517(4) 0.6182(2) 1.000 0.0500(19) . .
C28 C Uani 0.6026(6) 0.1166(4) 0.5736(3) 1.000 0.065(3) . .
O9 O Uani 0.4465(4) 0.1217(3) 0.74949(16) 1.000 0.0513(14) . .
O10 O Uani 0.2536(3) 0.1871(2) 0.59432(16) 1.000 0.0503(14) . .
C29 C Uani 0.4049(4) 0.0981(3) 0.7003(2) 1.000 0.0403(17) . .
C30 C Uani 0.4256(5) 0.0207(4) 0.6795(3) 1.000 0.049(2) . .
C31 C Uani 0.3892(5) -0.0021(4) 0.6290(2) 1.000 0.0473(17) . .
C32 C Uani 0.3307(4) 0.0528(3) 0.6003(2) 1.000 0.0393(17) . .
C33 C Uani 0.3094(4) 0.1300(3) 0.6221(2) 1.000 0.0377(17) . .
C34 C Uani 0.3465(4) 0.1539(3) 0.6726(2) 1.000 0.0367(17) . .
C35 C Uani 0.4165(7) -0.0835(4) 0.6028(4) 1.000 0.085(3) . .
O11 O Uani 0.7209(3) 0.6378(2) 0.58822(15) 1.000 0.0457(13) . .
O12 O Uani 0.8752(3) 0.6784(2) 0.76001(14) 1.000 0.0426(13) . .
C36 C Uani 0.7579(4) 0.6076(3) 0.63679(19) 1.000 0.0340(14) . .
C37 C Uani 0.7990(4) 0.6597(3) 0.67535(19) 1.000 0.0330(14) . .
C38 C Uani 0.8335(4) 0.6246(3) 0.72314(19) 1.000 0.0340(14) . .
C39 C Uani 0.8262(4) 0.5407(3) 0.7329(2) 1.000 0.0383(16) . .
C40 C Uani 0.7862(4) 0.4886(3) 0.6931(2) 1.000 0.0417(16) . .
C41 C Uani 0.7532(5) 0.5230(3) 0.6452(2) 1.000 0.0413(17) . .
C42 C Uani 0.7801(6) 0.3962(4) 0.7039(3) 1.000 0.069(3) . .
O13 O Uani 0.8248(3) 0.4485(2) 0.99826(15) 1.000 0.0456(13) . .
O14 O Uani 0.9823(3) 0.4279(2) 0.82868(14) 1.000 0.0468(13) . .
C43 C Uani 0.8870(4) 0.4031(3) 0.96559(18) 1.000 0.0343(14) . .
C44 C Uani 0.9016(4) 0.4340(3) 0.91345(19) 1.000 0.0353(14) . .
C45 C Uani 0.9666(4) 0.3922(3) 0.87961(19) 1.000 0.0377(16) . .
C46 C Uani 1.0142(4) 0.3218(3) 0.8967(2) 1.000 0.0380(16) . .
C47 C Uani 0.9977(4) 0.2912(3) 0.9492(2) 1.000 0.0390(16) . .
C48 C Uani 0.9344(4) 0.3326(3) 0.98377(19) 1.000 0.0360(14) . .
C49 C Uani 1.0513(6) 0.2155(4) 0.9697(3) 1.000 0.059(2) . .
O15 O Uani 0.0768(4) 0.3397(2) 0.75306(15) 1.000 0.0512(14) . .
O16 O Uani 0.2575(4) 0.3551(2) 0.58592(16) 1.000 0.0507(14) . .
C50 C Uani 0.1055(4) 0.3815(3) 0.7068(2) 1.000 0.0387(16) . .
C51 C Uani 0.1685(4) 0.3451(3) 0.6702(2) 1.000 0.0377(16) . .
C52 C Uani 0.1952(4) 0.3893(3) 0.62381(19) 1.000 0.0363(14) . .
C53 C Uani 0.1590(4) 0.4690(3) 0.6146(2) 1.000 0.0423(17) . .
C54 C Uani 0.0964(5) 0.5046(3) 0.6520(3) 1.000 0.053(2) . .
C55 C Uani 0.0690(5) 0.4598(3) 0.6984(2) 1.000 0.0503(19) . .
C56 C Uani 0.0546(7) 0.5897(4) 0.6426(4) 1.000 0.096(4) . .
H1o H Uiso 0.48590 0.07000 0.81470 1.000 0.0690 calc R
H2 H Uiso 0.57020 0.02900 0.93790 1.000 0.0440 calc R
H2o H Uiso 0.67640 0.05370 1.00800 1.000 0.0690 calc R
H4 H Uiso 0.77090 0.21280 0.93750 1.000 0.0580 calc R
H6 H Uiso 0.60930 0.16930 0.80260 1.000 0.0520 calc R
H7A H Uiso 0.70800 0.30780 0.82040 1.000 0.1310 calc R
H7B H Uiso 0.79090 0.24230 0.80570 1.000 0.1310 calc R
H7C H Uiso 0.79830 0.29550 0.86050 1.000 0.1310 calc R
H3o H Uiso 0.99410 0.04790 0.67080 1.000 0.0780 calc R
H4o H Uiso 0.81210 0.09720 0.47640 1.000 0.0660 calc R
H9 H Uiso 0.91590 0.02490 0.58940 1.000 0.0430 calc R
H11 H Uiso 0.85290 0.22970 0.50080 1.000 0.0450 calc R
H13 H Uiso 0.99650 0.25040 0.64510 1.000 0.0580 calc R
H14A H Uiso 0.96580 0.36300 0.53380 1.000 0.1030 calc R
H14B H Uiso 0.95400 0.37500 0.59820 1.000 0.1030 calc R
H14C H Uiso 0.85990 0.37010 0.56020 1.000 0.1030 calc R
H5o H Uiso 0.46820 0.32040 0.72730 1.000 0.0710 calc R
H6o H Uiso 0.26100 0.33760 0.94360 1.000 0.0680 calc R
H16 H Uiso 0.40780 0.25250 0.85070 1.000 0.0440 calc R
H18 H Uiso 0.23660 0.44940 0.88590 1.000 0.0480 calc R
H20 H Uiso 0.36860 0.43340 0.73830 1.000 0.0490 calc R
H21A H Uiso 0.30120 0.58300 0.80630 1.000 0.0930 calc R
H21B H Uiso 0.19310 0.54770 0.81090 1.000 0.0930 calc R
H21C H Uiso 0.25010 0.54230 0.75430 1.000 0.0930 calc R
H7o H Uiso 0.51170 0.42650 0.66050 1.000 0.0850 calc R
H8o H Uiso 0.65640 0.43550 0.49360 1.000 0.0730 calc R
H23 H Uiso 0.57060 0.44250 0.57390 1.000 0.0430 calc R
H25 H Uiso 0.65080 0.22890 0.49790 1.000 0.0480 calc R
H27 H Uiso 0.53200 0.22110 0.64890 1.000 0.0600 calc R
H28A H Uiso 0.58830 0.09580 0.61030 1.000 0.0970 calc R
H28B H Uiso 0.66870 0.10070 0.56330 1.000 0.0970 calc R
H28C H Uiso 0.55640 0.09290 0.54760 1.000 0.0970 calc R
H9o H Uiso 0.44050 0.17300 0.75360 1.000 0.0770 calc R
H10o H Uiso 0.22050 0.16280 0.57050 1.000 0.0750 calc R
H30 H Uiso 0.46460 -0.01680 0.69970 1.000 0.0590 calc R
H32 H Uiso 0.30540 0.03760 0.56570 1.000 0.0470 calc R
H34 H Uiso 0.33230 0.20670 0.68750 1.000 0.0440 calc R
H35A H Uiso 0.47660 -0.07660 0.58200 1.000 0.1280 calc R
H35B H Uiso 0.36430 -0.10120 0.57830 1.000 0.1280 calc R
H35C H Uiso 0.42620 -0.12530 0.63110 1.000 0.1280 calc R
H11o H Uiso 0.72800 0.68930 0.58720 1.000 0.0680 calc R
H12o H Uiso 0.91130 0.65190 0.78130 1.000 0.0640 calc R
H37 H Uiso 0.80340 0.71760 0.66920 1.000 0.0400 calc R
H39 H Uiso 0.84820 0.51830 0.76640 1.000 0.0460 calc R
H41 H Uiso 0.72690 0.48830 0.61770 1.000 0.0500 calc R
H42A H Uiso 0.77610 0.36650 0.66920 1.000 0.1040 calc R
H42B H Uiso 0.72230 0.38430 0.72580 1.000 0.1040 calc R
H42C H Uiso 0.83820 0.37830 0.72370 1.000 0.1040 calc R
H13o H Uiso 0.80560 0.41900 1.02430 1.000 0.0680 calc R
H14o H Uiso 1.01670 0.39620 0.80970 1.000 0.0700 calc R
H44 H Uiso 0.86850 0.48200 0.90120 1.000 0.0420 calc R
H46 H Uiso 1.05790 0.29420 0.87290 1.000 0.0450 calc R
H48 H Uiso 0.92370 0.31270 1.01970 1.000 0.0430 calc R
H49A H Uiso 1.10330 0.23270 0.99440 1.000 0.0880 calc R
H49B H Uiso 1.07920 0.18560 0.93870 1.000 0.0880 calc R
H49C H Uiso 1.00600 0.17930 0.98910 1.000 0.0880 calc R
H15o H Uiso 0.09510 0.29020 0.75110 1.000 0.0770 calc R
H16o H Uiso 0.26260 0.30410 0.59160 1.000 0.0760 calc R
H51 H Uiso 0.19320 0.29110 0.67650 1.000 0.0450 calc R
H53 H Uiso 0.17720 0.49850 0.58270 1.000 0.0510 calc R
H55 H Uiso 0.02540 0.48350 0.72400 1.000 0.0600 calc R
H56A H Uiso 0.08080 0.61270 0.60870 1.000 0.1440 calc R
H56B H Uiso 0.07200 0.62580 0.67310 1.000 0.1440 calc R
H56C H Uiso -0.01620 0.58590 0.63990 1.000 0.1440 calc R

loop_
_atom_type_symbol
_atom_type_description
_atom_type_scat_dispersion_real
_atom_type_scat_dispersion_imag
_atom_type_scat_source
O O 0.0106 0.0060 'International Tables Vol C Tables 4.2.6.8 and 6.1.1.4'
H H 0.0000 0.0000 'International Tables Vol C Tables 4.2.6.8 and 6.1.1.4'
C C 0.0033 0.0016 'International Tables Vol C Tables 4.2.6.8 and 6.1.1.4'

loop_
_geom_angle_atom_site_label_1
_geom_angle_atom_site_label_2
_geom_angle_atom_site_label_3
_geom_angle
_geom_angle_publ_flag
C1 O1 H1O 110.00 no
C3 O2 H2O 109.00 no
C8 O3 H3O 110.00 no
C10 O4 H4O 110.00 no
C15 O5 H5O 110.00 no
C17 O6O H6O 109.00 no
C22 O7 H7O 110.00 no
C24 O8 H8O 110.00 no
C29 O9 H9O 110.00 no
C33 O10 H10O 109.00 no
C36 O11 H11O 109.00 no
C38 O12 H12O 109.00 no
C43 O13 H13O 110.00 no
C45 O14 H14O 109.00 no
C50 O15 H15O 109.00 no
C52 O16 H16O 109.00 no
C2 C1 C6 121.8(5) no
O1 C1 C6 121.8(4) yes
O1 C1 C2 116.4(4) yes
C1 C2 C3 118.4(5) no
C2 C3 C4 121.1(5) no
O2 C3 C4 118.1(5) yes
O2 C3 C2 120.9(4) yes
C3 C4 C5 119.9(6) no
C4 C5 C6 119.6(6) no
C6 C5 C7 119.8(5) no
C4 C5 C7 120.5(6) no
C1 C6 C5 119.2(5) no
C3 C2 H2 121.00 no
C1 C2 H2 121.00 no
C5 C4 H4 120.00 no
C3 C4 H4 120.00 no
C5 C6 H6 120.00 no
C1 C6 H6 120.00 no
C5 C7 H7B 110.00 no
H7B C7 H7C 109.00 no
H7A C7 H7C 109.00 no
H7A C7 H7B 109.00 no
C5 C7 H7A 109.00 no
C5 C7 H7C 109.00 no
O3 C8 C13 117.9(4) yes
C9 C8 C13 121.1(5) no
O3 C8 C9 120.9(4) yes
C8 C9 C10 118.1(4) no
C9 C10 C11 122.2(5) no
O4 C10 C11 121.8(4) yes
O4 C10 C9 116.0(4) yes
C10 C11 C12 119.1(5) no
C11 C12 C13 118.9(5) no
C11 C12 C14 119.6(5) no
C13 C12 C14 121.5(5) no
C8 C13 C12 120.5(5) no
C8 C9 H9 121.00 no
C10 C9 H9 121.00 no
C12 C11 H11 121.00 no
C10 C11 H11 120.00 no
C8 C13 H13 120.00 no
C12 C13 H13 120.00 no
H14A C14 H14C 110.00 no
C12 C14 H14C 110.00 no
H14B C14 H14C 109.00 no
C12 C14 H14A 110.00 no
C12 C14 H14B 109.00 no
H14A C14 H14B 109.00 no
C16 C15 C20 122.4(5) no
O5 C15 C20 121.3(4) yes
O5 C15 C16 116.3(4) yes
C15 C16 C17 118.1(5) no
O6O C17 C18 123.1(4) yes
C16 C17 C18 120.6(4) no
O6O C17 C16 116.3(4) yes
C17 C18 C19 121.0(5) no
C18 C19 C20 118.6(5) no
C20 C19 C21 119.7(5) no
C18 C19 C21 121.7(5) no
C15 C20 C19 119.3(4) no
C15 C16 H16 121.00 no
C17 C16 H16 121.00 no
C17 C18 H18 120.00 no
C19 C18 H18 120.00 no
C15 C20 H20 120.00 no
C19 C20 H20 120.00 no
H21A C21 H21C 109.00 no
H21A C21 H21B 110.00 no
C19 C21 H21B 110.00 no
C19 C21 H21C 109.00 no
H21B C21 H21C 109.00 no
C19 C21 H21A 109.00 no
O7 C22 C27 117.9(5) yes
O7 C22 C23 119.9(5) yes
C23 C22 C27 122.2(5) no
C22 C23 C24 117.1(5) no
O8 C24 C23 120.1(4) yes
O8 C24 C25 118.2(4) yes
C23 C24 C25 121.7(5) no
C24 C25 C26 120.1(5) no
C25 C26 C27 119.0(5) no
C25 C26 C28 120.9(5) no
C27 C26 C28 120.0(5) no
C22 C27 C26 119.9(5) no
C24 C23 H23 122.00 no
C22 C23 H23 121.00 no
C24 C25 H25 120.00 no
C26 C25 H25 120.00 no
C22 C27 H27 120.00 no
C26 C27 H27 120.00 no
H28B C28 H28C 109.00 no
H28A C28 H28C 109.00 no
H28A C28 H28B 109.00 no
C26 C28 H28B 110.00 no
C26 C28 H28C 110.00 no
C26 C28 H28A 109.00 no
C30 C29 C34 121.9(5) no
O9 C29 C34 119.1(5) yes
O9 C29 C30 119.0(5) yes
C29 C30 C31 119.8(6) no
C30 C31 C35 121.4(6) no
C30 C31 C32 119.5(6) no
C32 C31 C35 119.0(5) no
C31 C32 C33 120.1(5) no
C32 C33 C34 120.9(5) no
O10 C33 C34 117.2(4) yes
O10 C33 C32 121.9(4) yes
C29 C34 C33 117.9(4) no
C31 C30 H30 120.00 no
C29 C30 H30 120.00 no
C31 C32 H32 120.00 no
C33 C32 H32 120.00 no
C29 C34 H34 121.00 no
C33 C34 H34 121.00 no
C31 C35 H35C 109.00 no
H35B C35 H35C 110.00 no
C31 C35 H35B 109.00 no
H35A C35 H35C 109.00 no
H35A C35 H35B 110.00 no
C31 C35 H35A 109.00 no
O11 C36 C41 117.3(4) yes
C37 C36 C41 121.1(5) no
O11 C36 C37 121.5(4) yes
C36 C37 C38 117.9(4) no
O12 C38 C39 122.4(4) yes
C37 C38 C39 121.6(5) no
O12 C38 C37 116.1(4) yes
C38 C39 C40 119.9(5) no
C39 C40 C41 118.8(4) no
C41 C40 C42 121.8(5) no
C39 C40 C42 119.4(5) no
C36 C41 C40 120.7(5) no
C36 C37 H37 121.00 no
C38 C37 H37 121.00 no
C38 C39 H39 120.00 no
C40 C39 H39 120.00 no
C40 C41 H41 120.00 no
C36 C41 H41 120.00 no
C40 C42 H42C 109.00 no
C40 C42 H42B 109.00 no
H42B C42 H42C 110.00 no
C40 C42 H42A 109.00 no
H42A C42 H42B 110.00 no
H42A C42 H42C 109.00 no
O13 C43 C44 115.6(4) yes
C44 C43 C48 121.6(5) no
O13 C43 C48 122.7(4) yes
C43 C44 C45 117.9(5) no
O14 C45 C44 115.6(4) yes
O14 C45 C46 122.7(5) yes
C44 C45 C46 121.6(4) no
C45 C46 C47 119.7(5) no
C46 C47 C48 119.6(5) no
C48 C47 C49 119.5(5) no
C46 C47 C49 120.8(5) no
C43 C48 C47 119.7(4) no
C45 C44 H44 121.00 no
C43 C44 H44 121.00 no
C47 C46 H46 120.00 no
C45 C46 H46 120.00 no
C47 C48 H48 120.00 no
C43 C48 H48 120.00 no
C47 C49 H49C 109.00 no
C47 C49 H49A 109.00 no
C47 C49 H49B 109.00 no
H49B C49 H49C 109.00 no
H49A C49 H49C 110.00 no
H49A C49 H49B 109.00 no
O15 C50 C55 118.0(5) yes
O15 C50 C51 120.5(4) yes
C51 C50 C55 121.6(5) no
C50 C51 C52 118.6(5) no
O16 C52 C51 120.6(4) yes
C51 C52 C53 120.7(5) no
O16 C52 C53 118.8(4) yes
C52 C53 C54 119.8(5) no
C53 C54 C55 119.4(5) no
C53 C54 C56 121.0(6) no
C55 C54 C56 119.5(6) no
C50 C55 C54 119.9(5) no
C50 C51 H51 121.00 no
C52 C51 H51 121.00 no
C52 C53 H53 120.00 no
C54 C53 H53 120.00 no
C50 C55 H55 120.00 no
C54 C55 H55 120.00 no
C54 C56 H56A 110.00 no
C54 C56 H56B 109.00 no
C54 C56 H56C 109.00 no
H56A C56 H56B 109.00 no
H56A C56 H56C 109.00 no
H56B C56 H56C 109.00 no

loop_
_geom_bond_atom_site_label_1
_geom_bond_atom_site_label_2
_geom_bond_distance
_geom_bond_publ_flag
O1 C1 1.397(7) yes
O2 C3 1.390(6) yes
O1 H1O 0.8400 no
O2 H2O 0.8400 no
O3 C8 1.383(7) yes
O4 C10 1.382(6) yes
O3 H3O 0.8400 no
O4 H4O 0.8400 no
O5 C15 1.389(6) yes
O6O C17 1.383(6) yes
O5 H5O 0.8400 no
O6O H6O 0.8400 no
O7 C22 1.394(7) yes
O8 C24 1.372(6) yes
O7 H7O 0.8400 no
O8 H8O 0.8400 no
O9 C29 1.390(7) yes
O10 C33 1.382(6) yes
O9 H9O 0.8400 no
O10 H10O 0.8400 no
O11 C36 1.386(6) yes
O12 C38 1.381(6) yes
O11 H11O 0.8400 no
O12 H12O 0.8400 no
O13 C43 1.385(6) yes
O14 C45 1.394(6) yes
O13 H13O 0.8400 no
O14 H14O 0.8400 no
O15 C50 1.380(6) yes
O16 C52 1.382(7) yes
O15 H15O 0.8400 no
O16 H16O 0.8400 no
C1 C6 1.389(7) no
C1 C2 1.380(7) no
C2 C3 1.383(8) no
C3 C4 1.393(8) no
C4 C5 1.384(7) no
C5 C7 1.510(11) no
C5 C6 1.394(8) no
C2 H2 0.9500 no
C4 H4 0.9500 no
C6 H6 0.9500 no
C7 H7C 0.9800 no
C7 H7A 0.9800 no
C7 H7B 0.9800 no
C8 C13 1.376(8) no
C8 C9 1.389(7) no
C9 C10 1.389(7) no
C10 C11 1.376(7) no
C11 C12 1.413(7) no
C12 C14 1.529(8) no
C12 C13 1.395(8) no
C9 H9 0.9500 no
C11 H11 0.9500 no
C13 H13 0.9500 no
C14 H14A 0.9800 no
C14 H14B 0.9800 no
C14 H14C 0.9800 no
C15 C20 1.386(7) no
C15 C16 1.380(7) no
C16 C17 1.394(7) no
C17 C18 1.384(7) no
C18 C19 1.396(7) no
C19 C20 1.405(7) no
C19 C21 1.517(9) no
C16 H16 0.9500 no
C18 H18 0.9500 no
C20 H20 0.9500 no
C21 H21B 0.9800 no
C21 H21C 0.9800 no
C21 H21A 0.9800 no
C22 C27 1.380(9) no
C22 C23 1.386(7) no
C23 C24 1.401(7) no
C24 C25 1.387(7) no
C25 C26 1.383(7) no
C26 C27 1.404(8) no
C26 C28 1.522(8) no
C23 H23 0.9500 no
C25 H25 0.9500 no
C27 H27 0.9500 no
C28 H28B 0.9800 no
C28 H28A 0.9800 no
C28 H28C 0.9800 no
C29 C34 1.387(7) no
C29 C30 1.382(8) no
C30 C31 1.387(9) no
C31 C35 1.513(10) no
C31 C32 1.391(8) no
C32 C33 1.390(7) no
C33 C34 1.396(7) no
C30 H30 0.9500 no
C32 H32 0.9500 no
C34 H34 0.9500 no
C35 H35C 0.9800 no
C35 H35A 0.9800 no
C35 H35B 0.9800 no
C36 C37 1.388(7) no
C36 C41 1.385(7) no
C37 C38 1.387(7) no
C38 C39 1.382(7) no
C39 C40 1.403(7) no
C40 C41 1.378(7) no
C40 C42 1.520(8) no
C37 H37 0.9500 no
C39 H39 0.9500 no
C41 H41 0.9500 no
C42 H42C 0.9800 no
C42 H42A 0.9800 no
C42 H42B 0.9800 no
C43 C48 1.388(7) no
C43 C44 1.389(7) no
C44 C45 1.396(7) no
C45 C46 1.380(7) no
C46 C47 1.399(7) no
C47 C48 1.389(7) no
C47 C49 1.516(9) no
C44 H44 0.9500 no
C46 H46 0.9500 no
C48 H48 0.9500 no
C49 H49B 0.9800 no
C49 H49C 0.9800 no
C49 H49A 0.9800 no
C50 C55 1.378(7) no
C50 C51 1.381(7) no
C51 C52 1.394(7) no
C52 C53 1.401(7) no
C53 C54 1.385(9) no
C54 C56 1.510(9) no
C54 C55 1.402(9) no
C51 H51 0.9500 no
C53 H53 0.9500 no
C55 H55 0.9500 no
C56 H56A 0.9800 no
C56 H56B 0.9800 no
C56 H56C 0.9800 no

loop_
_geom_contact_atom_site_label_1
_geom_contact_atom_site_label_2
_geom_contact_distance
_geom_contact_site_symmetry_2
_geom_contact_publ_flag
O1 O9 2.722(6) . no
O1 O7 2.744(7) 4_646 no
O2 O6O 2.761(6) 3_557 no
O2 O4 2.746(5) 2_655 no
O3 O12 2.705(6) 4_746 no
O3 O14 2.767(5) 4_746 no
O4 O16 2.706(6) 3_556 no
O4 O2 2.746(5) 2_654 no
O4 C3 3.331(7) 2_654 no
O4 C2 3.195(7) 2_654 no
O5 C34 3.373(7) . no
O5 O7 2.718(6) . no
O5 O9 2.764(7) . no
O6O O2 2.761(6) 3_457 no
O6O O11 2.766(5) 4_646 no
O7 O1 2.744(7) 4_656 no
O7 O5 2.718(6) . no
O8 C32 3.389(8) 3_556 no
O8 O10 2.675(6) 3_556 no
O8 O13 2.727(5) 2_664 no
O9 C6 3.363(8) . no
O9 O1 2.722(6) . no
O9 O5 2.764(7) . no
O10 O8 2.675(6) 3_456 no
O10 C51 3.373(7) . no
O10 O16 2.726(5) . no
O11 O13 2.688(6) 2_664 no
O11 O6O 2.766(5) 4_656 no
O11 C48 3.375(7) 2_664 no
O12 O3 2.705(6) 4_756 no
O14 O3 2.767(5) 4_756 no
O14 O15 2.679(6) 1_655 no
O15 O12 2.711(6) 4_646 no
O16 O10 2.726(5) . no
O16 O4 2.706(6) 3_456 no
O1 H7O 1.9300 4_646 no
O1 H23 2.8700 4_646 no
O2 H6O 1.9400 3_557 no
O3 H12O 1.8700 4_746 no
O3 H21B 2.9200 4_646 no
O3 H39 2.8600 4_746 no
O4 H2 2.6200 2_654 no
O4 H28B 2.7500 . no
O4 H2O 2.0000 2_654 no
O5 H34 2.7500 . no
O5 H9O 1.9400 . no
O6O H11O 1.9600 4_646 no
O7 H20 2.8000 . no
O7 H5O 1.8800 . no
O8 H32 2.7500 3_556 no
O8 H10O 1.8400 3_556 no
O9 H6 2.7100 . no
O9 H1O 1.8900 . no
O10 H16O 1.9000 . no
O10 H51 2.7600 . no
O11 H48 2.7300 2_664 no
O11 H13O 1.8500 2_664 no
O13 H32 2.7900 4_656 no
O14 H9 2.9100 4_756 no
O14 H55 2.7900 1_655 no
O14 H39 2.8100 . no
O14 H3O 1.9700 4_756 no
O16 H4O 1.8700 3_456 no
O16 H25 2.8700 3_456 no
O16 H11 2.8500 3_456 no
C2 O4 3.195(7) 2_655 no
C3 O4 3.331(7) 2_655 no
C6 O9 3.363(8) . no
C9 C44 3.461(8) 4_746 no
C9 C45 3.579(8) 4_746 no
C16 C37 3.391(8) 4_646 no
C27 C34 3.529(9) . no
C32 O8 3.389(8) 3_456 no
C34 C27 3.529(9) . no
C34 C38 3.596(8) 4_646 no
C34 O5 3.373(7) . no
C37 C16 3.391(8) 4_656 no
C38 C34 3.596(8) 4_656 no
C44 C9 3.461(8) 4_756 no
C45 C9 3.579(8) 4_756 no
C50 O12 3.395(7) 4_646 no
C51 O10 3.373(7) . no
C51 O12 3.251(7) 4_646 no
C1 H7O 3.0400 4_646 no
C3 H49A 3.0100 3_457 no
C3 H53 2.8800 4_646 no
C3 H6O 3.0600 3_557 no
C4 H49A 3.0200 3_457 no
C4 H56A 3.0100 4_646 no
C8 H21B 3.0200 4_646 no
C8 H12O 2.9200 4_746 no
C9 H21B 3.0300 4_646 no
C10 H28B 2.9500 . no
C10 H2O 3.0300 2_654 no
C15 H9O 2.8600 . no
C15 H30 3.0700 4_656 no
C16 H35C 3.0200 4_656 no
C16 H11O 2.9500 4_646 no
C16 H37 2.8700 4_646 no
C17 H11O 2.7600 4_646 no
C17 H37 2.8800 4_646 no
C20 H30 2.8100 4_656 no
C22 H5O 2.9100 . no
C23 H41 2.8700 . no
C24 H10O 2.8400 3_556 no
C25 H10O 3.0700 3_556 no
C29 H1O 3.0600 . no
C29 H27 2.9400 . no
C30 H28A 3.0600 . no
C32 H44 2.9800 4_646 no
C33 H16O 2.9800 . no
C34 H51 3.0700 . no
C34 H27 2.8400 . no
C35 H7A 3.1000 4_646 no
C36 H13O 2.9300 2_664 no
C37 H56C 2.9400 1_655 no
C38 H56C 2.9800 1_655 no
C39 H55 2.9100 1_655 no
C44 H9 2.9100 4_756 no
C44 H7C 2.9600 . no
C45 H7C 2.8400 . no
C45 H9 2.7900 4_756 no
C45 H3O 2.8600 4_756 no
C52 H4O 2.9500 3_456 no
H1O H9O 2.3300 . no
H1O H7O 2.4000 4_646 no
H1O H6 2.3600 . no
H1O C29 3.0600 . no
H1O O9 1.8900 . no
H2 O4 2.6200 2_655 no
H2 H2O 2.2900 . no
H2 H23 2.4100 4_646 no
H2O H2 2.2900 . no
H2O H6O 2.4200 3_557 no
H2O H4O 2.5700 2_655 no
H2O O4 2.0000 2_655 no
H2O C10 3.0300 2_655 no
H3O O14 1.9700 4_746 no
H3O C45 2.8600 4_746 no
H3O H12O 2.4300 4_746 no
H3O H14O 2.5000 4_746 no
H3O H9 2.3000 . no
H4 H7C 2.3500 . no
H4O H16O 2.4100 3_556 no
H4O H11 2.3000 . no
H4O C52 2.9500 3_556 no
H4O O16 1.8700 3_556 no
H4O H2O 2.5700 2_654 no
H5O H7O 2.4500 . no
H5O H9O 2.5000 . no
H5O C22 2.9100 . no
H5O H20 2.3000 . no
H5O O7 1.8800 . no
H6 H1O 2.3600 . no
H6 O9 2.7100 . no
H6O H18 2.3200 . no
H6O H11O 2.5200 4_646 no
H6O H2O 2.4200 3_457 no
H6O C3 3.0600 3_457 no
H6O O2 1.9400 3_457 no
H7A C35 3.1000 4_656 no
H7A H35C 2.4500 4_656 no
H7C C44 2.9600 . no
H7C H4 2.3500 . no
H7C C45 2.8400 . no
H7O H23 2.2900 . no
H7O H1O 2.4000 4_656 no
H7O C1 3.0400 4_656 no
H7O H5O 2.4500 . no
H7O O1 1.9300 4_656 no
H8O O13 1.9000 2_664 no
H8O H32 2.5500 3_556 no
H8O C43 2.7700 2_664 no
H8O H23 2.3000 . no
H8O C44 2.9900 2_664 no
H8O H13O 2.5300 2_664 no
H8O H10O 2.4100 3_556 no
H9 O14 2.9100 4_746 no
H9 C44 2.9100 4_746 no
H9 C45 2.7900 4_746 no
H9 H18 2.5100 4_646 no
H9 H3O 2.3000 . no
H9O O5 1.9400 . no
H9O H34 2.2700 . no
H9O C15 2.8600 . no
H9O H5O 2.5000 . no
H9O H1O 2.3300 . no
H10O H8O 2.4100 3_456 no
H10O O8 1.8400 3_456 no
H10O H16O 2.4100 . no
H10O H32 2.3400 . no
H10O C24 2.8400 3_456 no
H10O C25 3.0700 3_456 no
H11 O16 2.8500 3_556 no
H11 H4O 2.3000 . no
H11O O6O 1.9600 4_656 no
H11O C16 2.9500 4_656 no
H11O H6O 2.5200 4_656 no
H11O H13O 2.3800 2_664 no
H11O C17 2.7600 4_656 no
H11O H37 2.3100 . no
H12O O3 1.8700 4_756 no
H12O H3O 2.4300 4_756 no
H12O H39 2.3600 . no
H12O C8 2.9200 4_756 no
H13 C50 3.0100 1_655 no
H13 H14B 2.3900 . no
H13 C51 2.8900 1_655 no
H13O H48 2.3700 . no
H14A H28C 2.4600 3_556 no
H14B H13 2.3900 . no
H14O H3O 2.5000 4_756 no
H14O C55 3.0100 1_655 no
H14O C50 2.8200 1_655 no
H14O O15 1.8600 1_655 no
H14O H55 2.5400 1_655 no
H14O H46 2.3300 . no
H14O H15O 2.4900 1_655 no
H15O H12O 2.3800 4_646 no
H15O C38 2.9200 4_646 no
H15O H51 2.2800 . no
H15O O12 1.8700 4_646 no
H16O C33 2.9800 . no
H16O O10 1.9000 . no
H16O H4O 2.4100 3_456 no
H16O H10O 2.4100 . no
H16O H51 2.3000 . no
H18 H9 2.5100 4_656 no
H18 H21B 2.5100 . no
H18 H6O 2.3200 . no
H20 H21C 2.4300 . no
H20 O7 2.8000 . no
H20 H5O 2.3000 . no
H21A H28A 2.5600 4_656 no
H21B H18 2.5100 . no
H21B C8 3.0200 4_656 no
H21B C9 3.0300 4_656 no
H21B O3 2.9200 4_656 no
H21C H20 2.4300 . no
H23 H41 2.5200 . no
H23 H7O 2.2900 . no
H23 O1 2.8700 4_656 no
H23 H8O 2.3000 . no
H23 H2 2.4100 4_656 no
H25 O16 2.8700 3_556 no
H27 C34 2.8400 . no
H27 C29 2.9400 . no
H27 H28A 2.3700 . no
H28A H27 2.3700 . no
H28A C30 3.0600 . no
H28A H21A 2.5600 4_646 no
H28B C10 2.9500 . no
H28B O4 2.7500 . no
H28C H14A 2.4600 3_456 no
H30 H35C 2.4900 . no
H30 C20 2.8100 4_646 no
H30 C15 3.0700 4_646 no
H32 H10O 2.3400 . no
H32 H35B 2.4100 . no
H32 H8O 2.5500 3_456 no
H32 O8 2.7500 3_456 no
H32 O13 2.7900 4_646 no
H34 O5 2.7500 . no
H34 H51 2.3700 . no
H34 H9O 2.2700 . no
H35B H32 2.4100 . no
H35C H30 2.4900 . no
H35C H7A 2.4500 4_646 no
H35C C16 3.0200 4_646 no
H37 C16 2.8700 4_656 no
H37 C17 2.8800 4_656 no
H37 H11O 2.3100 . no
H39 H12O 2.3600 . no
H39 H42C 2.5000 . no
H39 O3 2.8600 4_756 no
H39 O14 2.8100 . no
H41 H42A 2.4400 . no
H41 H23 2.5200 . no
H41 C23 2.8700 . no
H42A H41 2.4400 . no
H42C H39 2.5000 . no
H44 C32 2.9800 4_656 no
H46 H14O 2.3300 . no
H46 H49B 2.4000 . no
H46 H37 2.5000 4_746 no
H48 H49C 2.5500 . no
H48 H13O 2.3700 . no
H49B H46 2.4000 . no
H49C H48 2.5500 . no
H51 O10 2.7600 . no
H51 C34 3.0700 . no
H51 H15O 2.2800 . no
H51 H16O 2.3000 . no
H51 H34 2.3700 . no
H51 O12 2.5800 4_646 no
H53 H56A 2.3600 . no
H53 C3 2.8800 4_656 no
H56A H53 2.3600 . no
H56A C4 3.0100 4_656 no

loop_
_geom_hbond_atom_site_label_D
_geom_hbond_atom_site_label_H
_geom_hbond_atom_site_label_A
_geom_hbond_distance_DH
_geom_hbond_distance_HA
_geom_hbond_distance_DA
_geom_hbond_angle_DHA
_geom_hbond_site_symmetry_A
_geom_hbond_publ_flag
O1 H1O O9 0.8400 1.8900 2.722(6) 173.00 . yes
O2 H2O O4 0.8400 2.0000 2.746(5) 148.00 2_655 yes
O3 H3O O14 0.8400 1.9700 2.767(5) 158.00 4_746 yes
O4 H4O O16 0.8400 1.8700 2.706(6) 172.00 3_556 yes
O5 H5O O7 0.8400 1.8800 2.718(6) 174.00 . yes
O6O H6O O2 0.8400 1.9400 2.761(6) 164.00 3_457 yes
O7 H7O O1 0.8400 1.9300 2.744(7) 164.00 4_656 yes
O8 H8O O13 0.8400 1.9000 2.727(5) 169.00 2_664 yes
O9 H9O O5 0.8400 1.9400 2.764(7) 167.00 . yes
O10 H10O O8 0.8400 1.8400 2.675(6) 175.00 3_456 yes
O11 H11O O6O 0.8400 1.9600 2.766(5) 162.00 4_656 yes
O12 H12O O3 0.8400 1.8700 2.705(6) 177.00 4_756 yes
O14 H14O O15 0.8400 1.8600 2.679(6) 165.00 1_655 yes
O15 H15O O12 0.8400 1.8700 2.711(6) 173.00 4_646 yes
O16 H16O O10 0.8400 1.9000 2.726(5) 169.00 . yes
C51 H51 O12 0.9500 2.5800 3.251(7) 128.00 4_646 yes

loop_
_geom_torsion_atom_site_label_1
_geom_torsion_atom_site_label_2
_geom_torsion_atom_site_label_3
_geom_torsion_atom_site_label_4
_geom_torsion
_geom_torsion_publ_flag
O1 C1 C2 C3 179.1(5) no
C6 C1 C2 C3 -1.4(8) no
O1 C1 C6 C5 -179.4(5) no
C2 C1 C6 C5 1.1(8) no
C1 C2 C3 O2 -176.6(5) no
C1 C2 C3 C4 1.4(8) no
O2 C3 C4 C5 177.0(5) no
C2 C3 C4 C5 -1.1(9) no
C3 C4 C5 C6 0.7(9) no
C3 C4 C5 C7 -176.0(6) no
C4 C5 C6 C1 -0.7(9) no
C7 C5 C6 C1 176.1(6) no
O3 C8 C9 C10 -178.8(5) no
C13 C8 C9 C10 0.8(8) no
O3 C8 C13 C12 179.7(5) no
C9 C8 C13 C12 0.1(9) no
C8 C9 C10 O4 -179.3(5) no
C8 C9 C10 C11 0.1(8) no
O4 C10 C11 C12 177.5(5) no
C9 C10 C11 C12 -1.9(8) no
C10 C11 C12 C13 2.7(9) no
C10 C11 C12 C14 -179.7(6) no
C11 C12 C13 C8 -1.9(9) no
C14 C12 C13 C8 -179.4(6) no
O5 C15 C16 C17 -179.7(5) no
C20 C15 C16 C17 2.2(8) no
O5 C15 C20 C19 -178.2(5) no
C16 C15 C20 C19 -0.2(8) no
C15 C16 C17 O6O 175.5(5) no
C15 C16 C17 C18 -2.4(8) no
O6O C17 C18 C19 -177.1(5) no
C16 C17 C18 C19 0.6(8) no
C17 C18 C19 C20 1.4(8) no
C17 C18 C19 C21 -177.7(6) no
C18 C19 C20 C15 -1.6(8) no
C21 C19 C20 C15 177.5(5) no
O7 C22 C23 C24 -179.9(5) no
C27 C22 C23 C24 -1.5(8) no
O7 C22 C27 C26 178.5(5) no
C23 C22 C27 C26 0.0(9) no
C22 C23 C24 O8 -178.8(5) no
C22 C23 C24 C25 3.1(8) no
O8 C24 C25 C26 178.7(5) no
C23 C24 C25 C26 -3.2(8) no
C24 C25 C26 C27 1.6(8) no
C24 C25 C26 C28 -178.1(6) no
C25 C26 C27 C22 0.0(9) no
C28 C26 C27 C22 179.7(6) no
O9 C29 C30 C31 -176.3(6) no
C34 C29 C30 C31 1.4(9) no
O9 C29 C34 C33 177.0(5) no
C30 C29 C34 C33 -0.7(8) no
C29 C30 C31 C32 -1.2(10) no
C29 C30 C31 C35 175.2(6) no
C30 C31 C32 C33 0.3(9) no
C35 C31 C32 C33 -176.1(6) no
C31 C32 C33 O10 178.4(5) no
C31 C32 C33 C34 0.4(8) no
O10 C33 C34 C29 -178.2(5) no
C32 C33 C34 C29 -0.2(8) no
O11 C36 C37 C38 179.4(5) no
C41 C36 C37 C38 -1.3(8) no
O11 C36 C41 C40 -178.3(5) no
C37 C36 C41 C40 2.4(9) no
C36 C37 C38 O12 179.0(5) no
C36 C37 C38 C39 -1.0(8) no
O12 C38 C39 C40 -177.7(5) no
C37 C38 C39 C40 2.3(8) no
C38 C39 C40 C41 -1.2(8) no
C38 C39 C40 C42 179.0(6) no
C39 C40 C41 C36 -1.1(9) no
C42 C40 C41 C36 178.8(6) no
O13 C43 C44 C45 177.6(5) no
C48 C43 C44 C45 -0.6(8) no
O13 C43 C48 C47 -178.4(5) no
C44 C43 C48 C47 -0.4(8) no
C43 C44 C45 O14 -177.0(5) no
C43 C44 C45 C46 0.9(8) no
O14 C45 C46 C47 177.5(5) no
C44 C45 C46 C47 -0.2(8) no
C45 C46 C47 C48 -0.7(8) no
C45 C46 C47 C49 -178.1(5) no
C46 C47 C48 C43 1.0(8) no
C49 C47 C48 C43 178.4(5) no
O15 C50 C51 C52 179.6(5) no
C55 C50 C51 C52 0.0(8) no
O15 C50 C55 C54 179.8(6) no
C51 C50 C55 C54 -0.5(9) no
C50 C51 C52 O16 -179.6(5) no
C50 C51 C52 C53 0.1(8) no
O16 C52 C53 C54 180.0(5) no
C51 C52 C53 C54 0.3(8) no
C52 C53 C54 C55 -0.8(9) no
C52 C53 C54 C56 -178.7(6) no
C53 C54 C55 C50 0.9(9) no
C56 C54 C55 C50 178.9(6) no
